data_4026760
loop_
_publ_author_name
'Noriaki Asakura'
'Shohei Fujimoto'
'Naoki Michihata'
'Kentaro Nishii'
'Hiroshi Imagawa'
'Hidetoshi Yamada'

_publ_contact_author_address
;
School of Science and Technology, 
Kwansei Gakuin University, 
2-1 Gakuen, Sanda 669-1337, Japan
;
_publ_contact_author_email hidetosh@kwansei.ac.jp
_publ_contact_author_name 'Hidetoshi Yamada'
_publ_section_title
;
 Synthesis of Chiral and Modifiable Hexahydroxydiphenoyl Compounds
;
_journal_name_full 'Journal of Organic Chemistry'
_journal_page_first 9711
_journal_page_last 9719
_journal_paper_doi 10.1021/jo201750d
_journal_volume 76
_journal_year 2011
_chemical_formula_moiety C38H40O12
_chemical_formula_sum 'C38 H40 O12'
_chemical_formula_weight 688.72
_chemical_melting_point 202.7
_chemical_name_common Kuet21
_chemical_name_systematic
;
(8S,9S)-2,15-bis(benzyloxy)-
1,3,8,9,14,16-hexamethoxy-
7,8,9,10-tetrahydrodibenzo[h,j][1,6]dioxacyclododecine-
5,12-dione
;
_space_group_IT_number 4
_symmetry_cell_setting monoclinic
_symmetry_space_group_name_Hall 'P 2yb'
_symmetry_space_group_name_H-M 'P 1 21 1'
_atom_sites_solution_hydrogens geom
_atom_sites_solution_primary direct
_atom_sites_solution_secondary difmap
_audit_creation_method SHELXL-97
_cell_angle_alpha 90.00
_cell_angle_beta 91.2880(10)
_cell_angle_gamma 90.00
_cell_formula_units_Z 4
_cell_length_a 12.9750(11)
_cell_length_b 11.1695(10)
_cell_length_c 23.176(2)
_cell_measurement_reflns_used 9929
_cell_measurement_temperature 100
_cell_measurement_theta_max 27.39
_cell_measurement_theta_min 2.33
_cell_volume 3357.9(5)
_computing_cell_refinement 'Bruker SMART'
_computing_data_collection 'Bruker SMART'
_computing_data_reduction 'Bruker SAINT'
_computing_molecular_graphics 'Bruker SHELXTL'
_computing_publication_material 'Bruker SHELXTL'
_computing_structure_refinement 'SHELXL-97 (Sheldrick, 1997)'
_computing_structure_solution 'SHELXS-97 (Sheldrick, 1990)'
_diffrn_ambient_temperature 100
_diffrn_measured_fraction_theta_full 0.992
_diffrn_measured_fraction_theta_max 0.992
_diffrn_measurement_device_type 'CCD area detector'
_diffrn_measurement_method 'phi and omega scans'
_diffrn_radiation_monochromator 'multilayered conforcal mirror'
_diffrn_radiation_source 'rotating anode'
_diffrn_radiation_type MoK\a
_diffrn_radiation_wavelength 0.71073
_diffrn_reflns_av_R_equivalents 0.0167
_diffrn_reflns_av_sigmaI/netI 0.0236
_diffrn_reflns_limit_h_max 14
_diffrn_reflns_limit_h_min -16
_diffrn_reflns_limit_k_max 7
_diffrn_reflns_limit_k_min -14
_diffrn_reflns_limit_l_max 29
_diffrn_reflns_limit_l_min -25
_diffrn_reflns_number 19430
_diffrn_reflns_theta_full 27.42
_diffrn_reflns_theta_max 27.42
_diffrn_reflns_theta_min 1.57
_exptl_absorpt_coefficient_mu 0.101
_exptl_absorpt_correction_T_max 0.9879
_exptl_absorpt_correction_T_min 0.9820
_exptl_absorpt_correction_type empirical
_exptl_absorpt_process_details 'SADABS Sheldric 1996'
_exptl_crystal_colour none
_exptl_crystal_density_diffrn 1.362
_exptl_crystal_density_meas 0
_exptl_crystal_description cube
_exptl_crystal_F_000 1456
_exptl_crystal_size_max 0.18
_exptl_crystal_size_mid 0.14
_exptl_crystal_size_min 0.12
_refine_diff_density_max 0.256
_refine_diff_density_min -0.216
_refine_diff_density_rms 0.039
_refine_ls_abs_structure_details 'Flack H D (1983), Acta Cryst. A39, 876-881'
_refine_ls_abs_structure_Flack 0.3(4)
_refine_ls_extinction_method none
_refine_ls_goodness_of_fit_ref 1.029
_refine_ls_hydrogen_treatment constr
_refine_ls_matrix_type full
_refine_ls_number_parameters 913
_refine_ls_number_reflns 11084
_refine_ls_number_restraints 1
_refine_ls_restrained_S_all 1.029
_refine_ls_R_factor_all 0.0335
_refine_ls_R_factor_gt 0.0321
_refine_ls_shift/su_max 0.020
_refine_ls_shift/su_mean 0.003
_refine_ls_structure_factor_coef Fsqd
_refine_ls_weighting_details 'calc w=1/[\s^2^(Fo^2^)+(0.0247P)^2^+1.5102P] where P=(Fo^2^+2Fc^2^)/3'
_refine_ls_weighting_scheme calc
_refine_ls_wR_factor_gt 0.0738
_refine_ls_wR_factor_ref 0.0745
_reflns_number_gt 10725
_reflns_number_total 11084
_reflns_threshold_expression >2sigma(I)
_cod_data_source_file jo201750d_si_001.cif
_cod_data_source_block Kurt21
_cod_depositor_comments
;
The following automatic conversions were performed:

'_refine_ls_hydrogen_treatment' value 'const' was replaced with the
value 'constr' as specified in the replacement file
'src/cod-tools/trunk/data/replacement-values/replacement_values.lst'.

Automatic conversion script
Id: cif_fix_values 5376 2017-05-30 11:51:03Z andrius 
;
_cod_original_cell_volume 3358.0(5)
_cod_database_code 4026760

loop_
_symmetry_equiv_pos_as_xyz
'x, y, z'
'-x, y+1/2, -z'

loop_
_atom_site_label
_atom_site_type_symbol
_atom_site_fract_x
_atom_site_fract_y
_atom_site_fract_z
_atom_site_U_iso_or_equiv
_atom_site_adp_type
_atom_site_occupancy
_atom_site_symmetry_multiplicity
_atom_site_calc_flag
_atom_site_refinement_flags
O23 O 0.83330(9) 0.10394(14) 0.80784(5) 0.0217(3) Uani 1 1 d .
O5 O 0.02655(9) 0.50362(14) 0.80845(5) 0.0202(3) Uani 1 1 d .
O21 O 0.85794(9) 0.05135(14) 0.59765(5) 0.0211(3) Uani 1 1 d .
O22 O 0.83220(8) 0.20949(13) 0.69019(5) 0.0192(3) Uani 1 1 d .
O9 O 0.32843(9) 0.57291(13) 0.82393(5) 0.0192(3) Uani 1 1 d .
O24 O 0.82017(9) 0.24535(14) 0.90528(5) 0.0215(3) Uani 1 1 d .
O8 O 0.34384(9) 0.71546(14) 0.71419(5) 0.0213(3) Uani 1 1 d .
O4 O -0.07004(8) 0.50980(14) 0.72590(5) 0.0206(3) Uani 1 1 d .
O19 O 0.41686(8) 0.26479(13) 0.75653(5) 0.0172(3) Uani 1 1 d .
O15 O 0.23106(8) 0.21264(14) 0.80106(5) 0.0199(3) Uani 1 1 d .
O7 O 0.35071(9) 0.60021(14) 0.60783(5) 0.0218(3) Uani 1 1 d .
O18 O 0.52079(9) 0.29033(14) 0.68059(5) 0.0216(3) Uani 1 1 d .
O16 O 0.43015(8) 0.01887(13) 0.71823(5) 0.0174(3) Uani 1 1 d .
O13 O -0.23234(10) 0.71674(15) 0.81571(5) 0.0258(3) Uani 1 1 d .
O12 O -0.25456(9) 0.58574(14) 0.67344(5) 0.0229(3) Uani 1 1 d .
O10 O 0.34001(9) 0.69793(14) 0.92477(5) 0.0223(3) Uani 1 1 d .
O14 O 0.24060(9) 0.06069(15) 0.66369(5) 0.0238(3) Uani 1 1 d .
O11 O 0.21853(10) 0.89143(15) 0.94222(5) 0.0255(3) Uani 1 1 d .
O17 O 0.52842(9) -0.03369(15) 0.79564(5) 0.0249(3) Uani 1 1 d .
O25 O 0.66846(9) 0.40706(14) 0.91511(5) 0.0239(3) Uani 1 1 d .
C021 C 0.18485(12) 0.62065(17) 0.73508(7) 0.0143(3) Uani 1 1 d .
O20 O 0.71999(9) -0.12330(14) 0.57710(5) 0.0234(3) Uani 1 1 d .
O6 O 0.20103(10) 0.44432(15) 0.57638(5) 0.0267(3) Uani 1 1 d .
O2 O -0.05002(10) 0.74592(14) 0.76431(6) 0.0312(4) Uani 1 1 d .
C025 C 0.60992(12) 0.01576(18) 0.70643(7) 0.0157(3) Uani 1 1 d .
C026 C 0.76656(12) 0.11508(18) 0.68099(7) 0.0160(3) Uani 1 1 d .
C027 C 0.52024(12) -0.00253(18) 0.74603(7) 0.0164(3) Uani 1 1 d .
C028 C 0.18492(11) 0.69140(17) 0.78996(7) 0.0145(3) Uani 1 1 d .
C029 C 0.01867(12) 0.51715(18) 0.75714(7) 0.0156(3) Uani 1 1 d .
C030 C 0.70247(13) -0.05200(19) 0.62361(7) 0.0177(4) Uani 1 1 d .
C031 C 0.68324(12) 0.10376(18) 0.71891(7) 0.0149(3) Uani 1 1 d .
C032 C 0.67616(12) 0.18662(17) 0.76910(7) 0.0146(3) Uani 1 1 d .
C033 C 0.75272(12) 0.18269(18) 0.81328(7) 0.0161(4) Uani 1 1 d .
C034 C 0.59395(12) 0.26534(18) 0.77629(7) 0.0147(3) Uani 1 1 d .
C035 C 0.10656(12) 0.54225(18) 0.71784(7) 0.0158(3) Uani 1 1 d .
C036 C 0.10929(12) 0.48064(19) 0.66522(7) 0.0184(4) Uani 1 1 d .
H036 H 0.0548 0.4279 0.6544 0.022 Uiso 1 1 calc R
C037 C 0.12702(13) 0.85642(19) 0.85060(7) 0.0185(4) Uani 1 1 d .
H037 H 0.0813 0.9216 0.8562 0.022 Uiso 1 1 calc R
C038 C 0.74744(12) 0.25668(19) 0.86129(7) 0.0176(4) Uani 1 1 d .
C039 C 0.20371(13) 0.83104(19) 0.89172(7) 0.0190(4) Uani 1 1 d .
C040 C 0.61755(12) -0.06118(18) 0.65942(7) 0.0169(4) Uani 1 1 d .
H040 H 0.5656 -0.1193 0.6518 0.020 Uiso 1 1 calc R
C041 C 0.19173(13) 0.49680(19) 0.62884(7) 0.0192(4) Uani 1 1 d .
C042 C 0.27031(12) 0.73432(19) 0.88257(7) 0.0186(4) Uani 1 1 d .
C043 C 0.43845(13) 0.6582(2) 1.02787(7) 0.0227(4) Uani 1 1 d .
H043 H 0.3685 0.6349 1.0223 0.027 Uiso 1 1 calc R
C044 C 0.26887(12) 0.63513(18) 0.69787(7) 0.0168(4) Uani 1 1 d .
C045 C 0.58747(12) 0.33975(18) 0.82463(7) 0.0168(3) Uani 1 1 d .
H045 H 0.5301 0.3918 0.8285 0.020 Uiso 1 1 calc R
C046 C 0.11747(11) 0.78537(18) 0.80076(7) 0.0145(3) Uani 1 1 d .
C047 C 0.33763(11) -0.00237(19) 0.75163(7) 0.0175(4) Uani 1 1 d .
H04A H 0.3498 0.0239 0.7920 0.021 Uiso 1 1 calc R
H04B H 0.3218 -0.0891 0.7520 0.021 Uiso 1 1 calc R
C048 C 0.66534(12) 0.33748(19) 0.86712(7) 0.0175(4) Uani 1 1 d .
C049 C 0.32571(12) 0.27956(19) 0.71939(7) 0.0197(4) Uani 1 1 d .
H04C H 0.3425 0.2588 0.6791 0.024 Uiso 1 1 calc R
H04D H 0.3028 0.3641 0.7201 0.024 Uiso 1 1 calc R
C050 C 0.26159(12) 0.66659(18) 0.83242(7) 0.0160(3) Uani 1 1 d .
C051 C 0.50899(12) 0.27451(18) 0.73141(7) 0.0159(3) Uani 1 1 d .
C052 C 0.44794(13) 0.6718(2) 0.71784(9) 0.0282(5) Uani 1 1 d .
H05A H 0.4776 0.6720 0.6793 0.042 Uiso 1 1 calc R
H05B H 0.4482 0.5900 0.7331 0.042 Uiso 1 1 calc R
H05C H 0.4890 0.7236 0.7435 0.042 Uiso 1 1 calc R
C053 C 0.77591(12) 0.03807(19) 0.63424(7) 0.0172(4) Uani 1 1 d .
C054 C -0.24627(12) 0.57939(19) 0.73471(7) 0.0188(4) Uani 1 1 d .
H054 H -0.3141 0.5503 0.7488 0.023 Uiso 1 1 calc R
C055 C 0.12713(13) 0.2127(2) 0.81964(8) 0.0241(4) Uani 1 1 d .
H05D H 0.0930 0.1387 0.8069 0.036 Uiso 1 1 calc R
H05E H 0.0906 0.2818 0.8029 0.036 Uiso 1 1 calc R
H05F H 0.1263 0.2178 0.8618 0.036 Uiso 1 1 calc R
C056 C 0.23983(12) 0.19904(19) 0.74003(7) 0.0176(4) Uani 1 1 d .
H056 H 0.1742 0.2296 0.7220 0.021 Uiso 1 1 calc R
C057 C 0.42563(13) 0.7773(2) 0.93500(7) 0.0218(4) Uani 1 1 d .
H05G H 0.4006 0.8595 0.9422 0.026 Uiso 1 1 calc R
H05H H 0.4704 0.7790 0.9010 0.026 Uiso 1 1 calc R
C1 C -0.16400(12) 0.4927(2) 0.75753(7) 0.0197(4) Uani 1 1 d .
H1A H -0.1505 0.5075 0.7991 0.024 Uiso 1 1 calc R
H1B H -0.1884 0.4093 0.7528 0.024 Uiso 1 1 calc R
C059 C 1.01338(15) 0.0686(2) 0.51921(9) 0.0310(5) Uani 1 1 d .
H059 H 1.0197 0.0171 0.5517 0.037 Uiso 1 1 calc R
C060 C 0.24660(12) 0.06641(19) 0.72517(7) 0.0180(4) Uani 1 1 d .
H060 H 0.1826 0.0279 0.7397 0.022 Uiso 1 1 calc R
C061 C 0.02840(12) 0.81974(19) 0.76094(7) 0.0170(4) Uani 1 1 d .
C062 C 0.48527(13) 0.73094(18) 0.98722(7) 0.0181(4) Uani 1 1 d .
C063 C 0.97533(13) 0.3119(2) 0.95359(8) 0.0253(4) Uani 1 1 d .
C064 C 0.64322(13) 0.7259(2) 1.04472(8) 0.0254(4) Uani 1 1 d .
H064 H 0.7131 0.7494 1.0504 0.030 Uiso 1 1 calc R
C065 C 0.27221(12) 0.57470(19) 0.64536(7) 0.0176(4) Uani 1 1 d .
C066 C 0.58785(13) 0.7645(2) 0.99580(8) 0.0217(4) Uani 1 1 d .
H066 H 0.6204 0.8138 0.9682 0.026 Uiso 1 1 calc R
C067 C -0.23457(13) 0.7099(2) 0.75430(7) 0.0214(4) Uani 1 1 d .
H067 H -0.2982 0.7529 0.7407 0.026 Uiso 1 1 calc R
C068 C -0.14340(13) 0.7795(2) 0.73162(8) 0.0229(4) Uani 1 1 d .
H06A H -0.1347 0.7615 0.6902 0.027 Uiso 1 1 calc R
H06B H -0.1559 0.8665 0.7356 0.027 Uiso 1 1 calc R
C069 C 0.47367(12) 0.52277(19) 0.54045(7) 0.0187(4) Uani 1 1 d .
C070 C 0.21735(18) -0.0549(3) 0.64137(9) 0.0404(6) Uani 1 1 d .
H07A H 0.1580 -0.0880 0.6613 0.061 Uiso 1 1 calc R
H07B H 0.2770 -0.1076 0.6474 0.061 Uiso 1 1 calc R
H07C H 0.2010 -0.0489 0.6000 0.061 Uiso 1 1 calc R
C071 C 0.92338(13) 0.1336(2) 0.50952(7) 0.0213(4) Uani 1 1 d .
C072 C 0.57600(15) 0.5481(2) 0.43674(8) 0.0292(5) Uani 1 1 d .
H072 H 0.6109 0.5569 0.4014 0.035 Uiso 1 1 calc R
C073 C 1.08639(14) 0.1553(2) 0.43370(8) 0.0284(5) Uani 1 1 d .
H073 H 1.1417 0.1623 0.4078 0.034 Uiso 1 1 calc R
C074 C 1.11154(17) 0.2920(3) 1.04741(10) 0.0424(7) Uani 1 1 d .
H074 H 1.1578 0.2857 1.0796 0.051 Uiso 1 1 calc R
C075 C 0.57542(15) 0.4691(2) 0.92914(8) 0.0247(4) Uani 1 1 d .
H07D H 0.5184 0.4118 0.9310 0.037 Uiso 1 1 calc R
H07E H 0.5598 0.5292 0.8994 0.037 Uiso 1 1 calc R
H07F H 0.5846 0.5088 0.9666 0.037 Uiso 1 1 calc R
C076 C 0.49506(15) 0.6237(2) 0.44967(8) 0.0277(4) Uani 1 1 d .
H076 H 0.4743 0.6841 0.4230 0.033 Uiso 1 1 calc R
C077 C 1.09492(15) 0.0794(3) 0.48079(9) 0.0345(5) Uani 1 1 d .
H077 H 1.1563 0.0344 0.4871 0.041 Uiso 1 1 calc R
C078 C 1.12989(15) 0.3752(3) 1.00463(10) 0.0407(7) Uani 1 1 d .
H078 H 1.1888 0.4255 1.0075 0.049 Uiso 1 1 calc R
C079 C 0.44383(13) 0.6116(2) 0.50186(7) 0.0226(4) Uani 1 1 d .
H079 H 0.3888 0.6641 0.5108 0.027 Uiso 1 1 calc R
C080 C 0.64533(14) -0.2140(2) 0.56409(8) 0.0263(4) Uani 1 1 d .
H08A H 0.5777 -0.1768 0.5574 0.039 Uiso 1 1 calc R
H08B H 0.6417 -0.2699 0.5966 0.039 Uiso 1 1 calc R
H08C H 0.6654 -0.2575 0.5294 0.039 Uiso 1 1 calc R
C081 C 0.60585(14) 0.4599(2) 0.47535(8) 0.0290(5) Uani 1 1 d .
H081 H 0.6614 0.4081 0.4665 0.035 Uiso 1 1 calc R
C082 C -0.33240(16) 0.7158(3) 0.83998(9) 0.0382(6) Uani 1 1 d .
H08D H -0.3724 0.6488 0.8238 0.057 Uiso 1 1 calc R
H08E H -0.3677 0.7913 0.8309 0.057 Uiso 1 1 calc R
H08F H -0.3259 0.7065 0.8820 0.057 Uiso 1 1 calc R
C083 C 0.99742(15) 0.2208(2) 0.42449(8) 0.0290(5) Uani 1 1 d .
H083 H 0.9916 0.2733 0.3923 0.035 Uiso 1 1 calc R
C084 C 0.83044(13) 0.1194(2) 0.54717(8) 0.0256(4) Uani 1 1 d .
H08G H 0.8048 0.1992 0.5586 0.031 Uiso 1 1 calc R
H08H H 0.7746 0.0780 0.5253 0.031 Uiso 1 1 calc R
C085 C 0.30066(14) 0.4686(2) 0.85677(8) 0.0244(4) Uani 1 1 d .
H08I H 0.2282 0.4487 0.8487 0.037 Uiso 1 1 calc R
H08J H 0.3106 0.4852 0.8980 0.037 Uiso 1 1 calc R
H08K H 0.3443 0.4011 0.8459 0.037 Uiso 1 1 calc R
C086 C 0.49378(15) 0.6194(2) 1.07659(8) 0.0262(4) Uani 1 1 d .
H086 H 0.4615 0.5697 1.1041 0.031 Uiso 1 1 calc R
C087 C 0.59640(15) 0.6532(2) 1.08498(8) 0.0285(5) Uani 1 1 d .
H087 H 0.6341 0.6267 1.1182 0.034 Uiso 1 1 calc R
C088 C 0.15334(15) 0.9919(2) 0.95267(8) 0.0278(4) Uani 1 1 d .
H08L H 0.0814 0.9654 0.9533 0.042 Uiso 1 1 calc R
H08M H 0.1615 1.0512 0.9220 0.042 Uiso 1 1 calc R
H08N H 0.1724 1.0279 0.9899 0.042 Uiso 1 1 calc R
C089 C 0.90082(13) 0.3322(2) 0.90320(8) 0.0263(4) Uani 1 1 d .
H08O H 0.8714 0.4138 0.9053 0.032 Uiso 1 1 calc R
H08P H 0.9376 0.3248 0.8664 0.032 Uiso 1 1 calc R
C090 C 0.41815(14) 0.5007(2) 0.59619(8) 0.0238(4) Uani 1 1 d .
H09A H 0.3774 0.4260 0.5930 0.029 Uiso 1 1 calc R
H09B H 0.4690 0.4913 0.6283 0.029 Uiso 1 1 calc R
C091 C 0.94134(12) 0.1850(2) 0.69191(8) 0.0254(4) Uani 1 1 d .
H09C H 0.9682 0.1896 0.6528 0.038 Uiso 1 1 calc R
H09D H 0.9535 0.1046 0.7076 0.038 Uiso 1 1 calc R
H09E H 0.9766 0.2442 0.7166 0.038 Uiso 1 1 calc R
C092 C -0.26873(16) 0.4731(2) 0.64565(8) 0.0305(5) Uani 1 1 d .
H09F H -0.3266 0.4308 0.6629 0.046 Uiso 1 1 calc R
H09G H -0.2059 0.4252 0.6504 0.046 Uiso 1 1 calc R
H09H H -0.2835 0.4859 0.6045 0.046 Uiso 1 1 calc R
C093 C 0.55452(13) 0.4467(2) 0.52742(8) 0.0227(4) Uani 1 1 d .
H093 H 0.5750 0.3857 0.5538 0.027 Uiso 1 1 calc R
C094 C 0.95722(15) 0.2283(2) 0.99591(8) 0.0304(5) Uani 1 1 d .
H094 H 0.8984 0.1778 0.9930 0.037 Uiso 1 1 calc R
C095 C 1.06233(13) 0.3854(2) 0.95740(9) 0.0312(5) Uani 1 1 d .
H095 H 1.0753 0.4421 0.9279 0.037 Uiso 1 1 calc R
C096 C 0.91607(14) 0.2100(2) 0.46241(8) 0.0277(4) Uani 1 1 d .
H096 H 0.8550 0.2553 0.4559 0.033 Uiso 1 1 calc R
O1 O 0.02562(12) 0.9079(2) 0.73221(10) 0.0671(7) Uani 1 1 d .
C098 C 1.02615(18) 0.2179(3) 1.04356(9) 0.0382(6) Uani 1 1 d .
H098 H 1.0140 0.1604 1.0728 0.046 Uiso 1 1 calc R
C099 C 0.83319(18) 0.0082(2) 0.84877(9) 0.0349(5) Uani 1 1 d .
H09I H 0.7668 -0.0334 0.8465 0.052 Uiso 1 1 calc R
H09J H 0.8441 0.0406 0.8877 0.052 Uiso 1 1 calc R
H09K H 0.8887 -0.0481 0.8402 0.052 Uiso 1 1 calc R
C100 C 0.12783(18) 0.3527(3) 0.56099(9) 0.0388(6) Uani 1 1 d .
H10A H 0.0580 0.3860 0.5615 0.058 Uiso 1 1 calc R
H10B H 0.1336 0.2867 0.5887 0.058 Uiso 1 1 calc R
H10C H 0.1420 0.3229 0.5222 0.058 Uiso 1 1 calc R

loop_
_atom_site_aniso_label
_atom_site_aniso_U_11
_atom_site_aniso_U_22
_atom_site_aniso_U_33
_atom_site_aniso_U_23
_atom_site_aniso_U_13
_atom_site_aniso_U_12
O23 0.0182(5) 0.0286(8) 0.0184(6) -0.0001(6) 0.0010(4) 0.0071(6)
O5 0.0197(5) 0.0225(8) 0.0185(6) 0.0049(6) 0.0005(4) -0.0014(6)
O21 0.0176(5) 0.0301(8) 0.0157(5) 0.0014(6) 0.0051(4) 0.0034(6)
O22 0.0149(5) 0.0207(7) 0.0222(6) -0.0001(6) 0.0027(4) -0.0022(5)
O9 0.0175(5) 0.0197(8) 0.0204(6) 0.0004(6) 0.0012(4) 0.0040(5)
O24 0.0212(6) 0.0263(8) 0.0168(5) -0.0002(6) -0.0050(4) -0.0041(6)
O8 0.0180(5) 0.0200(8) 0.0263(6) -0.0029(6) 0.0053(4) -0.0041(6)
O4 0.0140(5) 0.0300(8) 0.0178(5) 0.0002(6) 0.0011(4) -0.0034(6)
O19 0.0133(5) 0.0208(7) 0.0176(5) 0.0014(6) -0.0007(4) -0.0018(5)
O15 0.0171(5) 0.0254(8) 0.0172(5) -0.0037(6) 0.0014(4) 0.0004(6)
O7 0.0258(6) 0.0204(8) 0.0197(6) 0.0055(6) 0.0102(5) 0.0041(6)
O18 0.0201(5) 0.0282(8) 0.0164(6) 0.0048(6) 0.0011(4) -0.0005(6)
O16 0.0155(5) 0.0211(8) 0.0157(5) 0.0011(5) 0.0038(4) -0.0013(5)
O13 0.0272(6) 0.0285(9) 0.0214(6) 0.0001(6) -0.0037(5) -0.0018(6)
O12 0.0259(6) 0.0243(8) 0.0182(6) 0.0045(6) -0.0044(5) -0.0058(6)
O10 0.0254(6) 0.0208(8) 0.0202(6) 0.0015(6) -0.0083(5) -0.0030(6)
O14 0.0232(6) 0.0330(9) 0.0151(5) -0.0035(6) 0.0004(4) -0.0034(6)
O11 0.0285(6) 0.0291(9) 0.0188(6) -0.0089(6) 0.0000(5) 0.0013(6)
O17 0.0230(6) 0.0357(9) 0.0162(6) 0.0051(6) 0.0015(4) -0.0026(6)
O25 0.0239(6) 0.0284(9) 0.0193(6) -0.0093(6) 0.0027(5) -0.0020(6)
C021 0.0161(7) 0.0132(9) 0.0136(7) 0.0007(7) -0.0003(5) 0.0031(7)
O20 0.0252(6) 0.0260(8) 0.0192(6) -0.0076(6) 0.0045(5) -0.0005(6)
O6 0.0331(7) 0.0309(9) 0.0160(6) -0.0082(6) 0.0019(5) 0.0008(7)
O2 0.0215(6) 0.0239(9) 0.0474(8) 0.0152(7) -0.0163(6) -0.0080(6)
C025 0.0154(7) 0.0179(10) 0.0138(7) 0.0035(7) 0.0003(5) 0.0029(7)
C026 0.0133(7) 0.0180(10) 0.0166(7) 0.0030(7) -0.0007(6) 0.0018(7)
C027 0.0193(7) 0.0146(9) 0.0154(7) -0.0021(7) 0.0016(6) -0.0028(7)
C028 0.0143(7) 0.0143(9) 0.0148(7) 0.0000(7) 0.0015(5) -0.0035(7)
C029 0.0160(7) 0.0117(9) 0.0192(8) -0.0006(7) 0.0008(6) -0.0008(7)
C030 0.0204(8) 0.0196(10) 0.0130(7) -0.0024(7) -0.0005(6) 0.0046(7)
C031 0.0138(7) 0.0178(10) 0.0129(7) 0.0014(7) 0.0000(5) 0.0034(7)
C032 0.0153(7) 0.0152(9) 0.0135(7) 0.0003(7) 0.0027(5) -0.0040(7)
C033 0.0139(7) 0.0183(10) 0.0163(7) 0.0025(7) 0.0026(6) -0.0014(7)
C034 0.0145(7) 0.0143(9) 0.0153(7) 0.0020(7) 0.0018(5) -0.0040(7)
C035 0.0154(7) 0.0168(10) 0.0151(7) 0.0020(7) -0.0008(6) 0.0020(7)
C036 0.0180(7) 0.0189(10) 0.0183(7) -0.0021(8) -0.0030(6) 0.0004(7)
C037 0.0184(7) 0.0184(10) 0.0190(8) -0.0001(8) 0.0046(6) 0.0009(7)
C038 0.0182(7) 0.0206(10) 0.0139(7) 0.0022(7) -0.0002(6) -0.0041(7)
C039 0.0206(8) 0.0213(10) 0.0152(7) -0.0021(8) 0.0043(6) -0.0056(8)
C040 0.0172(7) 0.0172(10) 0.0162(7) -0.0003(7) -0.0010(6) -0.0008(7)
C041 0.0249(8) 0.0182(10) 0.0145(7) 0.0001(8) -0.0005(6) 0.0052(8)
C042 0.0170(7) 0.0216(11) 0.0169(7) 0.0022(8) -0.0010(6) -0.0027(7)
C043 0.0211(8) 0.0273(12) 0.0198(8) -0.0036(8) 0.0011(6) 0.0023(8)
C044 0.0164(7) 0.0142(9) 0.0198(8) 0.0032(7) 0.0014(6) 0.0005(7)
C045 0.0158(7) 0.0161(9) 0.0186(8) 0.0006(8) 0.0039(6) -0.0005(7)
C046 0.0132(7) 0.0153(9) 0.0153(7) 0.0027(7) 0.0033(5) -0.0029(7)
C047 0.0163(7) 0.0194(10) 0.0172(7) -0.0002(8) 0.0065(6) -0.0029(7)
C048 0.0197(7) 0.0170(10) 0.0159(7) -0.0026(7) 0.0049(6) -0.0063(7)
C049 0.0157(7) 0.0211(10) 0.0220(8) 0.0047(8) -0.0034(6) -0.0015(7)
C050 0.0135(7) 0.0180(10) 0.0167(7) 0.0007(7) 0.0028(6) -0.0011(7)
C051 0.0161(7) 0.0108(9) 0.0208(8) 0.0010(7) -0.0005(6) -0.0007(7)
C052 0.0174(8) 0.0337(13) 0.0338(10) -0.0027(10) 0.0044(7) -0.0045(8)
C053 0.0148(7) 0.0222(10) 0.0148(7) 0.0021(7) 0.0021(6) 0.0037(7)
C054 0.0158(7) 0.0221(11) 0.0184(8) 0.0048(8) -0.0007(6) -0.0041(7)
C055 0.0209(8) 0.0257(11) 0.0259(9) 0.0005(9) 0.0054(6) 0.0021(8)
C056 0.0151(7) 0.0211(10) 0.0164(7) 0.0011(8) -0.0005(6) -0.0010(7)
C057 0.0194(7) 0.0249(11) 0.0211(8) 0.0009(8) -0.0021(6) -0.0028(8)
C1 0.0143(7) 0.0233(11) 0.0218(8) 0.0046(8) 0.0031(6) -0.0034(7)
C059 0.0273(9) 0.0360(14) 0.0302(9) 0.0079(10) 0.0100(7) 0.0061(10)
C060 0.0146(7) 0.0231(11) 0.0163(7) -0.0007(8) 0.0023(6) -0.0026(7)
C061 0.0159(7) 0.0197(10) 0.0156(7) 0.0020(7) 0.0036(6) 0.0012(7)
C062 0.0230(8) 0.0169(10) 0.0143(7) -0.0045(7) 0.0009(6) 0.0044(8)
C063 0.0208(8) 0.0335(13) 0.0214(8) -0.0103(9) -0.0018(6) 0.0059(8)
C064 0.0209(8) 0.0292(12) 0.0258(9) -0.0069(9) -0.0034(7) 0.0024(8)
C065 0.0194(7) 0.0178(10) 0.0159(7) 0.0041(8) 0.0052(6) 0.0040(7)
C066 0.0219(8) 0.0220(11) 0.0212(8) -0.0044(8) 0.0007(6) -0.0001(8)
C067 0.0187(7) 0.0235(11) 0.0217(8) 0.0047(8) -0.0040(6) 0.0006(8)
C068 0.0186(8) 0.0203(10) 0.0293(9) 0.0094(9) -0.0077(7) -0.0016(8)
C069 0.0180(7) 0.0226(11) 0.0156(7) -0.0047(8) 0.0012(6) -0.0047(7)
C070 0.0480(12) 0.0480(17) 0.0254(10) -0.0119(11) 0.0066(9) -0.0224(12)
C071 0.0212(8) 0.0244(11) 0.0185(8) -0.0021(8) 0.0040(6) -0.0009(8)
C072 0.0316(9) 0.0383(14) 0.0181(8) -0.0037(9) 0.0088(7) -0.0043(10)
C073 0.0262(9) 0.0361(14) 0.0234(9) -0.0066(9) 0.0104(7) -0.0065(9)
C074 0.0355(11) 0.0542(18) 0.0365(12) -0.0257(13) -0.0199(9) 0.0192(12)
C075 0.0354(10) 0.0192(11) 0.0199(8) -0.0024(8) 0.0070(7) 0.0046(9)
C076 0.0348(10) 0.0312(13) 0.0172(8) 0.0023(9) 0.0028(7) -0.0006(10)
C077 0.0247(9) 0.0439(15) 0.0355(10) 0.0067(11) 0.0105(8) 0.0087(10)
C078 0.0213(9) 0.0581(19) 0.0423(12) -0.0265(13) -0.0067(8) 0.0030(11)
C079 0.0223(8) 0.0259(11) 0.0198(8) -0.0012(8) 0.0026(6) 0.0009(8)
C080 0.0274(9) 0.0271(12) 0.0242(9) -0.0111(9) -0.0024(7) 0.0011(9)
C081 0.0241(9) 0.0352(13) 0.0280(9) -0.0052(10) 0.0073(7) 0.0040(9)
C082 0.0358(10) 0.0518(17) 0.0273(10) -0.0037(11) 0.0050(8) -0.0089(12)
C083 0.0354(10) 0.0338(13) 0.0180(8) 0.0044(9) 0.0068(7) -0.0023(10)
C084 0.0218(8) 0.0331(13) 0.0221(8) 0.0056(9) 0.0069(7) 0.0056(9)
C085 0.0244(8) 0.0203(11) 0.0286(9) 0.0015(9) 0.0022(7) 0.0015(8)
C086 0.0318(9) 0.0309(12) 0.0160(8) 0.0001(8) 0.0034(7) 0.0051(9)
C087 0.0310(9) 0.0359(14) 0.0181(8) -0.0038(9) -0.0056(7) 0.0082(9)
C088 0.0372(10) 0.0245(12) 0.0220(8) -0.0087(9) 0.0067(7) -0.0014(9)
C089 0.0204(8) 0.0346(13) 0.0238(9) 0.0008(9) -0.0014(7) -0.0052(9)
C090 0.0284(9) 0.0218(11) 0.0217(8) 0.0046(8) 0.0081(7) 0.0068(9)
C091 0.0147(7) 0.0299(12) 0.0315(9) -0.0006(9) 0.0001(6) -0.0032(8)
C092 0.0360(10) 0.0314(13) 0.0240(9) 0.0016(9) -0.0044(7) -0.0109(10)
C093 0.0219(8) 0.0256(11) 0.0206(8) 0.0003(8) 0.0001(6) -0.0005(8)
C094 0.0317(9) 0.0304(13) 0.0288(9) -0.0082(10) -0.0092(7) 0.0076(10)
C095 0.0185(8) 0.0438(15) 0.0315(10) -0.0151(11) 0.0024(7) 0.0027(9)
C096 0.0253(8) 0.0336(13) 0.0242(9) 0.0025(9) 0.0038(7) 0.0051(9)
O1 0.0230(7) 0.0718(16) 0.1056(16) 0.0697(14) -0.0217(9) -0.0201(9)
C098 0.0484(12) 0.0364(14) 0.0292(10) -0.0093(11) -0.0128(9) 0.0169(12)
C099 0.0450(11) 0.0262(13) 0.0339(10) 0.0036(10) 0.0075(9) 0.0127(11)
C100 0.0505(13) 0.0421(16) 0.0238(10) -0.0140(11) -0.0003(9) -0.0069(12)

loop_
_atom_type_symbol
_atom_type_description
_atom_type_scat_dispersion_real
_atom_type_scat_dispersion_imag
_atom_type_scat_source
C C 0.0033 0.0016 'International Tables Vol C Tables 4.2.6.8 and 6.1.1.4'
H H 0.0000 0.0000 'International Tables Vol C Tables 4.2.6.8 and 6.1.1.4'
O O 0.0106 0.0060 'International Tables Vol C Tables 4.2.6.8 and 6.1.1.4'

loop_
_geom_angle_atom_site_label_1
_geom_angle_atom_site_label_2
_geom_angle_atom_site_label_3
_geom_angle
C033 O23 C099 113.94(14)
C053 O21 C084 112.10(13)
C026 O22 C091 117.74(16)
C050 O9 C085 111.90(13)
C038 O24 C089 113.72(14)
C044 O8 C052 117.04(16)
C029 O4 C1 117.01(13)
C051 O19 C049 116.91(12)
C055 O15 C056 113.32(12)
C065 O7 C090 114.63(15)
C027 O16 C047 115.66(12)
C067 O13 C082 113.28(13)
C054 O12 C092 114.43(16)
C042 O10 C057 115.33(15)
C070 O14 C060 114.25(16)
C039 O11 C088 117.54(14)
C048 O25 C075 116.91(13)
C035 C021 C044 117.66(15)
C035 C021 C028 124.19(14)
C044 C021 C028 118.15(15)
C030 O20 C080 117.17(14)
C041 O6 C100 117.30(15)
C061 O2 C068 116.22(15)
C040 C025 C031 122.50(15)
C040 C025 C027 117.43(16)
C031 C025 C027 120.02(15)
O22 C026 C053 122.19(14)
O22 C026 C031 116.98(16)
C053 C026 C031 120.67(17)
O17 C027 O16 124.51(15)
O17 C027 C025 124.49(15)
O16 C027 C025 110.98(13)
C046 C028 C050 117.31(15)
C046 C028 C021 124.18(14)
C050 C028 C021 118.41(15)
O5 C029 O4 125.21(15)
O5 C029 C035 125.11(15)
O4 C029 C035 109.66(13)
O20 C030 C040 125.04(17)
O20 C030 C053 115.64(14)
C040 C030 C053 119.30(16)
C025 C031 C026 117.51(16)
C025 C031 C032 123.09(14)
C026 C031 C032 119.39(16)
C034 C032 C033 117.43(16)
C034 C032 C031 123.03(14)
C033 C032 C031 119.48(15)
O23 C033 C038 120.37(14)
O23 C033 C032 118.56(16)
C038 C033 C032 121.07(16)
C032 C034 C045 122.00(14)
C032 C034 C051 120.76(15)
C045 C034 C051 117.24(15)
C021 C035 C036 121.72(15)
C021 C035 C029 120.15(15)
C036 C035 C029 118.06(15)
C041 C036 C035 119.96(16)
C041 C036 H036 120.0
C035 C036 H036 120.0
C039 C037 C046 119.78(17)
C039 C037 H037 120.1
C046 C037 H037 120.1
C033 C038 O24 119.49(16)
C033 C038 C048 120.69(14)
O24 C038 C048 119.70(15)
O11 C039 C037 124.96(18)
O11 C039 C042 115.87(15)
C037 C039 C042 119.14(16)
C025 C040 C030 119.34(16)
C025 C040 H040 120.3
C030 C040 H040 120.3
O6 C041 C036 124.95(17)
O6 C041 C065 115.51(15)
C036 C041 C065 119.53(16)
O10 C042 C050 118.22(17)
O10 C042 C039 121.10(16)
C050 C042 C039 120.47(15)
C086 C043 C062 120.31(17)
C086 C043 H043 119.8
C062 C043 H043 119.8
O8 C044 C065 121.50(15)
O8 C044 C021 117.30(15)
C065 C044 C021 121.11(16)
C048 C045 C034 119.92(16)
C048 C045 H045 120.0
C034 C045 H045 120.0
C028 C046 C037 121.96(15)
C028 C046 C061 123.81(15)
C037 C046 C061 114.24(16)
O16 C047 C060 110.05(14)
O16 C047 H04A 109.7
C060 C047 H04A 109.7
O16 C047 H04B 109.7
C060 C047 H04B 109.7
H04A C047 H04B 108.2
O25 C048 C045 125.17(17)
O25 C048 C038 115.98(14)
C045 C048 C038 118.85(16)
O19 C049 C056 109.80(14)
O19 C049 H04C 109.7
C056 C049 H04C 109.7
O19 C049 H04D 109.7
C056 C049 H04D 109.7
H04C C049 H04D 108.2
O9 C050 C042 119.60(15)
O9 C050 C028 119.10(15)
C042 C050 C028 121.29(17)
O18 C051 O19 124.66(14)
O18 C051 C034 125.45(15)
O19 C051 C034 109.88(13)
O8 C052 H05A 109.5
O8 C052 H05B 109.5
H05A C052 H05B 109.5
O8 C052 H05C 109.5
H05A C052 H05C 109.5
H05B C052 H05C 109.5
O21 C053 C026 119.53(16)
O21 C053 C030 119.86(15)
C026 C053 C030 120.61(15)
O12 C054 C1 114.44(15)
O12 C054 C067 104.65(15)
C1 C054 C067 115.87(14)
O12 C054 H054 107.1
C1 C054 H054 107.1
C067 C054 H054 107.1
O15 C055 H05D 109.5
O15 C055 H05E 109.5
H05D C055 H05E 109.5
O15 C055 H05F 109.5
H05D C055 H05F 109.5
H05E C055 H05F 109.5
O15 C056 C049 108.92(14)
O15 C056 C060 109.46(15)
C049 C056 C060 117.29(15)
O15 C056 H056 106.9
C049 C056 H056 106.9
C060 C056 H056 106.9
O10 C057 C062 107.51(16)
O10 C057 H05G 110.2
C062 C057 H05G 110.2
O10 C057 H05H 110.2
C062 C057 H05H 110.2
H05G C057 H05H 108.5
O4 C1 C054 109.34(14)
O4 C1 H1A 109.8
C054 C1 H1A 109.8
O4 C1 H1B 109.8
C054 C1 H1B 109.8
H1A C1 H1B 108.3
C071 C059 C077 119.7(2)
C071 C059 H059 120.1
C077 C059 H059 120.1
O14 C060 C056 105.49(15)
O14 C060 C047 113.77(14)
C056 C060 C047 116.53(14)
O14 C060 H060 106.8
C056 C060 H060 106.8
C047 C060 H060 106.8
O1 C061 O2 122.65(16)
O1 C061 C046 124.42(17)
O2 C061 C046 112.75(16)
C066 C062 C043 119.33(16)
C066 C062 C057 119.50(16)
C043 C062 C057 121.15(15)
C094 C063 C095 120.24(18)
C094 C063 C089 122.24(18)
C095 C063 C089 117.5(2)
C087 C064 C066 120.11(17)
C087 C064 H064 119.9
C066 C064 H064 119.9
O7 C065 C044 119.15(16)
O7 C065 C041 120.61(15)
C044 C065 C041 120.01(15)
C062 C066 C064 120.36(18)
C062 C066 H066 119.8
C064 C066 H066 119.8
O13 C067 C068 108.64(15)
O13 C067 C054 110.28(16)
C068 C067 C054 117.18(16)
O13 C067 H067 106.7
C068 C067 H067 106.7
C054 C067 H067 106.7
O2 C068 C067 109.37(15)
O2 C068 H06A 109.8
C067 C068 H06A 109.8
O2 C068 H06B 109.8
C067 C068 H06B 109.8
H06A C068 H06B 108.2
C079 C069 C093 119.97(16)
C079 C069 C090 122.44(17)
C093 C069 C090 117.54(17)
O14 C070 H07A 109.5
O14 C070 H07B 109.5
H07A C070 H07B 109.5
O14 C070 H07C 109.5
H07A C070 H07C 109.5
H07B C070 H07C 109.5
C059 C071 C096 119.41(17)
C059 C071 C084 122.01(18)
C096 C071 C084 118.51(17)
C081 C072 C076 119.85(17)
C081 C072 H072 120.1
C076 C072 H072 120.1
C083 C073 C077 119.92(17)
C083 C073 H073 120.0
C077 C073 H073 120.0
C098 C074 C078 120.39(19)
C098 C074 H074 119.8
C078 C074 H074 119.8
O25 C075 H07D 109.5
O25 C075 H07E 109.5
H07D C075 H07E 109.5
O25 C075 H07F 109.5
H07D C075 H07F 109.5
H07E C075 H07F 109.5
C072 C076 C079 120.3(2)
C072 C076 H076 119.8
C079 C076 H076 119.8
C073 C077 C059 120.3(2)
C073 C077 H077 119.8
C059 C077 H077 119.8
C074 C078 C095 120.2(2)
C074 C078 H078 119.9
C095 C078 H078 119.9
C069 C079 C076 119.74(19)
C069 C079 H079 120.1
C076 C079 H079 120.1
O20 C080 H08A 109.5
O20 C080 H08B 109.5
H08A C080 H08B 109.5
O20 C080 H08C 109.5
H08A C080 H08C 109.5
H08B C080 H08C 109.5
C072 C081 C093 120.15(19)
C072 C081 H081 119.9
C093 C081 H081 119.9
O13 C082 H08D 109.5
O13 C082 H08E 109.5
H08D C082 H08E 109.5
O13 C082 H08F 109.5
H08D C082 H08F 109.5
H08E C082 H08F 109.5
C073 C083 C096 119.93(19)
C073 C083 H083 120.0
C096 C083 H083 120.0
O21 C084 C071 109.84(14)
O21 C084 H08G 109.7
C071 C084 H08G 109.7
O21 C084 H08H 109.7
C071 C084 H08H 109.7
H08G C084 H08H 108.2
O9 C085 H08I 109.5
O9 C085 H08J 109.5
H08I C085 H08J 109.5
O9 C085 H08K 109.5
H08I C085 H08K 109.5
H08J C085 H08K 109.5
C087 C086 C043 120.12(19)
C087 C086 H086 119.9
C043 C086 H086 119.9
C064 C087 C086 119.77(18)
C064 C087 H087 120.1
C086 C087 H087 120.1
O11 C088 H08L 109.5
O11 C088 H08M 109.5
H08L C088 H08M 109.5
O11 C088 H08N 109.5
H08L C088 H08N 109.5
H08M C088 H08N 109.5
O24 C089 C063 109.11(17)
O24 C089 H08O 109.9
C063 C089 H08O 109.9
O24 C089 H08P 109.9
C063 C089 H08P 109.9
H08O C089 H08P 108.3
O7 C090 C069 109.65(16)
O7 C090 H09A 109.7
C069 C090 H09A 109.7
O7 C090 H09B 109.7
C069 C090 H09B 109.7
H09A C090 H09B 108.2
O22 C091 H09C 109.5
O22 C091 H09D 109.5
H09C C091 H09D 109.5
O22 C091 H09E 109.5
H09C C091 H09E 109.5
H09D C091 H09E 109.5
O12 C092 H09F 109.5
O12 C092 H09G 109.5
H09F C092 H09G 109.5
O12 C092 H09H 109.5
H09F C092 H09H 109.5
H09G C092 H09H 109.5
C069 C093 C081 119.97(19)
C069 C093 H093 120.0
C081 C093 H093 120.0
C063 C094 C098 119.9(2)
C063 C094 H094 120.1
C098 C094 H094 120.1
C078 C095 C063 119.7(2)
C078 C095 H095 120.2
C063 C095 H095 120.2
C071 C096 C083 120.71(19)
C071 C096 H096 119.6
C083 C096 H096 119.6
C074 C098 C094 119.6(2)
C074 C098 H098 120.2
C094 C098 H098 120.2
O23 C099 H09I 109.5
O23 C099 H09J 109.5
H09I C099 H09J 109.5
O23 C099 H09K 109.5
H09I C099 H09K 109.5
H09J C099 H09K 109.5
O6 C100 H10A 109.5
O6 C100 H10B 109.5
H10A C100 H10B 109.5
O6 C100 H10C 109.5
H10A C100 H10C 109.5
H10B C100 H10C 109.5

loop_
_geom_bond_atom_site_label_1
_geom_bond_atom_site_label_2
_geom_bond_distance
O23 C033 1.374(2)
O23 C099 1.429(3)
O5 C029 1.201(2)
O21 C053 1.3835(19)
O21 C084 1.434(2)
O22 C026 1.369(2)
O22 C091 1.4418(19)
O9 C050 1.376(2)
O9 C085 1.442(2)
O24 C038 1.3795(19)
O24 C089 1.428(2)
O8 C044 1.370(2)
O8 C052 1.437(2)
O4 C029 1.3484(19)
O4 C1 1.4491(18)
O19 C051 1.3458(19)
O19 C049 1.4565(18)
O15 C055 1.4247(19)
O15 C056 1.4297(19)
O7 C065 1.3837(19)
O7 C090 1.444(2)
O18 C051 1.204(2)
O16 C027 1.3434(19)
O16 C047 1.4624(17)
O13 C067 1.425(2)
O13 C082 1.427(2)
O12 C054 1.423(2)
O12 C092 1.423(3)
O10 C042 1.378(2)
O10 C057 1.437(2)
O14 C070 1.421(3)
O14 C060 1.4268(19)
O11 C039 1.361(2)
O11 C088 1.429(3)
O17 C027 1.204(2)
O25 C048 1.357(2)
O25 C075 1.436(2)
C021 C035 1.393(2)
C021 C044 1.414(2)
C021 C028 1.498(2)
O20 C030 1.363(2)
O20 C080 1.429(2)
O6 C041 1.358(2)
O6 C100 1.436(3)
O2 C061 1.313(2)
O2 C068 1.463(2)
C025 C040 1.393(3)
C025 C031 1.394(3)
C025 C027 1.512(2)
C026 C053 1.391(3)
C026 C031 1.414(2)
C028 C046 1.393(3)
C028 C050 1.411(2)
C029 C035 1.502(2)
C030 C040 1.398(2)
C030 C053 1.404(3)
C031 C032 1.491(2)
C032 C034 1.395(2)
C032 C033 1.411(2)
C033 C038 1.389(3)
C034 C045 1.399(2)
C034 C051 1.502(2)
C035 C036 1.401(2)
C036 C041 1.389(2)
C036 H036 0.9500
C037 C039 1.391(2)
C037 C046 1.405(2)
C037 H037 0.9500
C038 C048 1.405(3)
C039 C042 1.402(3)
C040 H040 0.9500
C041 C065 1.406(3)
C042 C050 1.389(2)
C043 C086 1.394(3)
C043 C062 1.394(3)
C043 H043 0.9500
C044 C065 1.393(2)
C045 C048 1.395(2)
C045 H045 0.9500
C046 C061 1.512(2)
C047 C060 1.526(2)
C047 H04A 0.9900
C047 H04B 0.9900
C049 C056 1.518(2)
C049 H04C 0.9900
C049 H04D 0.9900
C052 H05A 0.9800
C052 H05B 0.9800
C052 H05C 0.9800
C054 C1 1.527(3)
C054 C067 1.533(3)
C054 H054 1.0000
C055 H05D 0.9800
C055 H05E 0.9800
C055 H05F 0.9800
C056 C060 1.524(3)
C056 H056 1.0000
C057 C062 1.513(2)
C057 H05G 0.9900
C057 H05H 0.9900
C1 H1A 0.9900
C1 H1B 0.9900
C059 C071 1.389(3)
C059 C077 1.403(3)
C059 H059 0.9500
C060 H060 1.0000
C061 O1 1.189(3)
C062 C066 1.393(2)
C063 C094 1.378(3)
C063 C095 1.397(3)
C063 C089 1.516(2)
C064 C087 1.387(3)
C064 C066 1.397(3)
C064 H064 0.9500
C066 H066 0.9500
C067 C068 1.519(3)
C067 H067 1.0000
C068 H06A 0.9900
C068 H06B 0.9900
C069 C079 1.385(3)
C069 C093 1.389(3)
C069 C090 1.513(2)
C070 H07A 0.9800
C070 H07B 0.9800
C070 H07C 0.9800
C071 C096 1.387(3)
C071 C084 1.513(2)
C072 C081 1.380(3)
C072 C076 1.386(3)
C072 H072 0.9500
C073 C083 1.379(3)
C073 C077 1.384(3)
C073 H073 0.9500
C074 C098 1.384(4)
C074 C078 1.383(4)
C074 H074 0.9500
C075 H07D 0.9800
C075 H07E 0.9800
C075 H07F 0.9800
C076 C079 1.400(2)
C076 H076 0.9500
C077 H077 0.9500
C078 C095 1.392(3)
C078 H078 0.9500
C079 H079 0.9500
C080 H08A 0.9800
C080 H08B 0.9800
C080 H08C 0.9800
C081 C093 1.399(3)
C081 H081 0.9500
C082 H08D 0.9800
C082 H08E 0.9800
C082 H08F 0.9800
C083 C096 1.394(2)
C083 H083 0.9500
C084 H08G 0.9900
C084 H08H 0.9900
C085 H08I 0.9800
C085 H08J 0.9800
C085 H08K 0.9800
C086 C087 1.394(3)
C086 H086 0.9500
C087 H087 0.9500
C088 H08L 0.9800
C088 H08M 0.9800
C088 H08N 0.9800
C089 H08O 0.9900
C089 H08P 0.9900
C090 H09A 0.9900
C090 H09B 0.9900
C091 H09C 0.9800
C091 H09D 0.9800
C091 H09E 0.9800
C092 H09F 0.9800
C092 H09G 0.9800
C092 H09H 0.9800
C093 H093 0.9500
C094 C098 1.410(3)
C094 H094 0.9500
C095 H095 0.9500
C096 H096 0.9500
C098 H098 0.9500
C099 H09I 0.9800
C099 H09J 0.9800
C099 H09K 0.9800
C100 H10A 0.9800
C100 H10B 0.9800
C100 H10C 0.9800
